data_4305383
loop_
_publ_author_name
'Brenton R. Franklin'
'Richard S. Herrick'
'Christopher J. Ziegler'
'Natalie Barone'
'Laura R. Condon'

_publ_section_title
;
Reactions of the Re(CO)3(H2O)3+ Synthon with Monodentate Ligands under
Aqueous Conditions
;
_journal_name_full 'Inorganic Chemistry'
_journal_page_first 5902
_journal_page_last 5909
_journal_paper_doi 10.1021/ic800363w
_journal_volume 47
_journal_year 2008
_chemical_formula_sum 'C3 H9 Br N3 O3 Re'
_chemical_formula_weight 401.24
_chemical_name_systematic
; 
 ? 
;
_space_group_IT_number 2
_symmetry_cell_setting triclinic
_symmetry_space_group_name_Hall '-P 1'
_symmetry_space_group_name_H-M 'P -1'
_atom_sites_solution_hydrogens geom
_atom_sites_solution_primary direct
_atom_sites_solution_secondary difmap
_audit_creation_method SHELXL-97
_cell_angle_alpha 87.936(3)
_cell_angle_beta 88.417(3)
_cell_angle_gamma 88.849(5)
_cell_formula_units_Z 8
_cell_length_a 6.9409(11)
_cell_length_b 15.361(2)
_cell_length_c 17.280(3)
_cell_measurement_reflns_used 1870
_cell_measurement_temperature 100(2)
_cell_measurement_theta_max 28.09
_cell_measurement_theta_min 2.36
_cell_volume 1840.1(5)
_computing_cell_refinement 'Bruker SMART'
_computing_data_collection 'Bruker SMART'
_computing_data_reduction 'Bruker SAINT'
_computing_molecular_graphics 'Bruker SHELXTL'
_computing_publication_material 'Bruker SHELXTL'
_computing_structure_refinement 'SHELXL-97 (Sheldrick, 1997)'
_computing_structure_solution 'SHELXS-97 (Sheldrick, 1990)'
_diffrn_ambient_temperature 100(2)
_diffrn_measured_fraction_theta_full 0.930
_diffrn_measured_fraction_theta_max 0.930
_diffrn_measurement_device_type 'CCD area detector'
_diffrn_measurement_method 'phi and omega scans'
_diffrn_radiation_monochromator graphite
_diffrn_radiation_source 'fine-focus sealed tube'
_diffrn_radiation_type MoK\a
_diffrn_radiation_wavelength 0.71073
_diffrn_reflns_av_R_equivalents 0.0237
_diffrn_reflns_av_sigmaI/netI 0.0502
_diffrn_reflns_limit_h_max 7
_diffrn_reflns_limit_h_min -8
_diffrn_reflns_limit_k_max 18
_diffrn_reflns_limit_k_min -18
_diffrn_reflns_limit_l_max 21
_diffrn_reflns_limit_l_min -21
_diffrn_reflns_number 9637
_diffrn_reflns_theta_full 26.00
_diffrn_reflns_theta_max 26.00
_diffrn_reflns_theta_min 1.18
_exptl_absorpt_coefficient_mu 17.519
_exptl_absorpt_correction_T_max 0.8443
_exptl_absorpt_correction_T_min 0.1736
_exptl_absorpt_correction_type 'Empirical SADABS'
_exptl_crystal_colour colorless
_exptl_crystal_density_diffrn 2.897
_exptl_crystal_density_meas ?
_exptl_crystal_density_method .
_exptl_crystal_description needle
_exptl_crystal_F_000 1456
_exptl_crystal_size_max 0.20
_exptl_crystal_size_mid 0.03
_exptl_crystal_size_min 0.01
_refine_diff_density_max 2.080
_refine_diff_density_min -2.202
_refine_diff_density_rms 0.286
_refine_ls_extinction_method none
_refine_ls_goodness_of_fit_ref 1.046
_refine_ls_hydrogen_treatment constr
_refine_ls_matrix_type full
_refine_ls_number_parameters 409
_refine_ls_number_reflns 6728
_refine_ls_number_restraints 6
_refine_ls_restrained_S_all 1.046
_refine_ls_R_factor_all 0.0420
_refine_ls_R_factor_gt 0.0352
_refine_ls_shift/su_max 0.001
_refine_ls_shift/su_mean 0.000
_refine_ls_structure_factor_coef Fsqd
_refine_ls_weighting_details 'calc w=1/[\s^2^(Fo^2^)+(0.0400P)^2^+5.0652P] where P=(Fo^2^+2Fc^2^)/3'
_refine_ls_weighting_scheme calc
_refine_ls_wR_factor_gt 0.0823
_refine_ls_wR_factor_ref 0.0874
_reflns_number_gt 5932
_reflns_number_total 6728
_reflns_threshold_expression >2sigma(I)
_cod_data_source_file ic800363w-file002_1.cif
_cod_data_source_block 2[Br]
_cod_depositor_comments
;
The following automatic conversions were performed:
'_symmetry_cell_setting' value 'Triclinic' changed to 'triclinic'
according to '/home/saulius/struct/CIF-dictionaries/cif_core.dic'
dictionary named 'cif_core.dic' version 2.4.1 from 2010-06-29.

Automatic conversion script
Id: cif_fix_enum 1527 2010-12-29 10:47:43Z saulius 
;
_cod_database_code 4305383

loop_
_symmetry_equiv_pos_as_xyz
'x, y, z'
'-x, -y, -z'

loop_
_atom_site_label
_atom_site_type_symbol
_atom_site_fract_x
_atom_site_fract_y
_atom_site_fract_z
_atom_site_U_iso_or_equiv
_atom_site_adp_type
_atom_site_occupancy
_atom_site_symmetry_multiplicity
_atom_site_calc_flag
_atom_site_refinement_flags
_atom_site_disorder_assembly
_atom_site_disorder_group
Re3 Re 0.68608(5) 0.57253(2) 0.178754(18) 0.00885(9) Uani 1 1 d . . .
Re1 Re 0.85189(5) 0.13774(2) 0.106068(18) 0.00799(9) Uani 1 1 d . . .
Re4 Re 0.37295(5) 0.92426(2) 0.314179(18) 0.00957(9) Uani 1 1 d . . .
Re2 Re 0.08533(5) 0.35283(2) 0.384241(19) 0.00999(9) Uani 1 1 d . . .
Br2 Br 0.88389(12) 0.74594(6) 0.37094(5) 0.01506(19) Uani 1 1 d . . .
Br3 Br 0.41978(12) 0.83098(6) 0.56469(5) 0.01392(19) Uani 1 1 d . . .
Br4 Br 0.78464(12) 0.39553(6) 0.98415(5) 0.01366(19) Uani 1 1 d . . .
Br1 Br 0.65778(12) 0.82720(5) 0.05404(5) 0.01204(18) Uani 1 1 d . . .
O3 O 1.1828(8) 0.0062(4) 0.0789(3) 0.0136(13) Uani 1 1 d . . .
O12 O 0.0660(8) 0.8754(4) 0.1996(3) 0.0159(14) Uani 1 1 d . . .
O6 O -0.2367(9) 0.3279(4) 0.2685(3) 0.0163(14) Uani 1 1 d . . .
O8 O 0.3519(9) 0.7020(4) 0.2077(4) 0.0168(14) Uani 1 1 d . . .
O10 O 0.3639(9) 1.1067(4) 0.2377(4) 0.0205(15) Uani 1 1 d . . .
O1 O 1.1562(9) 0.2713(4) 0.1430(4) 0.0174(14) Uani 1 1 d . . .
O5 O -0.2240(10) 0.4239(5) 0.4969(4) 0.0241(16) Uani 1 1 d . . .
O4 O 0.1431(9) 0.5375(4) 0.3134(4) 0.0205(15) Uani 1 1 d . . .
N7 N 0.7085(10) 0.6025(5) 0.0516(4) 0.0121(15) Uani 1 1 d . . .
H7A H 0.5940 0.5918 0.0297 0.018 Uiso 1 1 calc R . .
H7B H 0.8027 0.5684 0.0301 0.018 Uiso 1 1 calc R . .
H7C H 0.7380 0.6596 0.0431 0.018 Uiso 1 1 calc R . .
N10 N 0.5976(10) 0.9467(5) 0.3998(4) 0.0145(16) Uani 1 1 d . . .
H10A H 0.7084 0.9181 0.3856 0.022 Uiso 1 1 calc R . .
H10B H 0.5567 0.9264 0.4474 0.022 Uiso 1 1 calc R . .
H10C H 0.6198 1.0048 0.4014 0.022 Uiso 1 1 calc R . .
O11 O 0.0407(10) 0.9872(5) 0.4201(4) 0.0266(17) Uani 1 1 d . . .
O2 O 0.8592(10) 0.0758(5) 0.2767(4) 0.0281(17) Uani 1 1 d . . .
N11 N 0.6270(10) 0.8772(5) 0.2464(4) 0.0129(16) Uani 1 1 d . . .
H11A H 0.5878 0.8558 0.2011 0.019 Uiso 1 1 calc R . .
H11B H 0.6894 0.8344 0.2742 0.019 Uiso 1 1 calc R . .
H11C H 0.7083 0.9222 0.2360 0.019 Uiso 1 1 calc R . .
O7 O 0.3901(9) 0.4290(4) 0.1674(4) 0.0200(14) Uani 1 1 d . . .
N6 N 0.0705(10) 0.2178(5) 0.4345(4) 0.0132(16) Uani 1 1 d . . .
H6A H -0.0351 0.1915 0.4167 0.020 Uiso 1 1 calc R . .
H6B H 0.0619 0.2195 0.4870 0.020 Uiso 1 1 calc R . .
H6C H 0.1786 0.1873 0.4202 0.020 Uiso 1 1 calc R . .
N12 N 0.3765(11) 0.7918(5) 0.3702(4) 0.0142(16) Uani 1 1 d . . .
H12A H 0.4812 0.7612 0.3525 0.021 Uiso 1 1 calc R . .
H12B H 0.2672 0.7638 0.3586 0.021 Uiso 1 1 calc R . .
H12C H 0.3824 0.7962 0.4224 0.021 Uiso 1 1 calc R . .
N2 N 0.8426(11) 0.1767(5) -0.0190(4) 0.0135(16) Uani 1 1 d . . .
H2A H 0.9569 0.1622 -0.0427 0.020 Uiso 1 1 calc R . .
H2B H 0.8218 0.2353 -0.0241 0.020 Uiso 1 1 calc R . .
H2C H 0.7455 0.1485 -0.0412 0.020 Uiso 1 1 calc R . .
N1 N 0.6113(10) 0.2345(5) 0.1160(4) 0.0144(16) Uani 1 1 d . . .
H1A H 0.6435 0.2846 0.0894 0.022 Uiso 1 1 calc R . .
H1B H 0.5883 0.2460 0.1667 0.022 Uiso 1 1 calc R . .
H1C H 0.5033 0.2127 0.0958 0.022 Uiso 1 1 calc R . .
N5 N 0.3197(10) 0.2965(5) 0.3090(4) 0.0151(16) Uani 1 1 d . . .
H5A H 0.2675 0.2610 0.2745 0.023 Uiso 1 1 calc R . .
H5B H 0.4040 0.2652 0.3389 0.023 Uiso 1 1 calc R . .
H5C H 0.3830 0.3403 0.2829 0.023 Uiso 1 1 calc R . .
N9 N 0.9115(10) 0.6736(5) 0.1821(4) 0.0138(16) Uani 1 1 d . . .
H9A H 0.8667 0.7243 0.1596 0.021 Uiso 1 1 calc R . .
H9B H 1.0193 0.6552 0.1558 0.021 Uiso 1 1 calc R . .
H9C H 0.9405 0.6826 0.2321 0.021 Uiso 1 1 calc R . .
O9 O 0.6484(10) 0.5292(5) 0.3536(4) 0.0250(16) Uani 1 1 d . . .
C1 C 1.0441(12) 0.2207(6) 0.1280(5) 0.0115(18) Uani 1 1 d . . .
C8 C 0.4804(13) 0.6539(6) 0.1949(5) 0.0128(18) Uani 1 1 d U . .
N8 N 0.9371(10) 0.4840(5) 0.1522(4) 0.0142(16) Uani 1 1 d . . .
H8A H 0.9007 0.4430 0.1190 0.021 Uiso 1 1 calc R . .
H8B H 0.9780 0.4574 0.1968 0.021 Uiso 1 1 calc R . .
H8C H 1.0346 0.5156 0.1299 0.021 Uiso 1 1 calc R . .
N4 N 0.3218(10) 0.3643(5) 0.4688(4) 0.0157(16) Uani 1 1 d . . .
H4A H 0.2738 0.3547 0.5178 0.024 Uiso 1 1 calc R . .
H4B H 0.3712 0.4188 0.4643 0.024 Uiso 1 1 calc R . .
H4C H 0.4166 0.3242 0.4585 0.024 Uiso 1 1 calc R . .
N3 N 0.6133(10) 0.0503(5) 0.0788(4) 0.0130(16) Uani 1 1 d . . .
H3A H 0.5492 0.0731 0.0373 0.020 Uiso 1 1 calc R . .
H3B H 0.5305 0.0454 0.1204 0.020 Uiso 1 1 calc R . .
H3C H 0.6627 -0.0032 0.0676 0.020 Uiso 1 1 calc R . .
C3 C 1.0546(13) 0.0551(5) 0.0893(5) 0.0108(18) Uani 1 1 d . . .
C7 C 0.5020(13) 0.4825(6) 0.1703(5) 0.0143(19) Uani 1 1 d . . .
C11 C 0.1662(14) 0.9623(6) 0.3814(5) 0.018(2) Uani 1 1 d . . .
C5 C -0.1062(13) 0.3966(6) 0.4556(5) 0.0144(19) Uani 1 1 d . . .
C9 C 0.6715(13) 0.5461(6) 0.2891(5) 0.0149(19) Uani 1 1 d . . .
C6 C -0.1131(13) 0.3359(6) 0.3125(5) 0.0150(19) Uani 1 1 d . . .
C2 C 0.8519(12) 0.1012(6) 0.2137(5) 0.0121(18) Uani 1 1 d . . .
C10 C 0.3737(13) 1.0379(6) 0.2681(5) 0.017(2) Uani 1 1 d . . .
C4 C 0.1222(13) 0.4688(6) 0.3409(5) 0.017(2) Uani 1 1 d . . .
C12 C 0.1846(13) 0.8930(6) 0.2430(5) 0.015(2) Uani 1 1 d . . .

loop_
_atom_site_aniso_label
_atom_site_aniso_U_11
_atom_site_aniso_U_22
_atom_site_aniso_U_33
_atom_site_aniso_U_23
_atom_site_aniso_U_13
_atom_site_aniso_U_12
Re3 0.00709(18) 0.00988(18) 0.00962(17) -0.00073(13) -0.00102(13) 0.00074(13)
Re1 0.00606(18) 0.00931(18) 0.00871(16) -0.00158(13) -0.00111(12) 0.00048(13)
Re4 0.00841(18) 0.01177(19) 0.00856(16) -0.00109(13) -0.00096(13) 0.00130(13)
Re2 0.00826(18) 0.01212(19) 0.00967(17) -0.00096(13) -0.00146(13) 0.00078(13)
Br2 0.0136(5) 0.0193(5) 0.0122(4) -0.0008(4) -0.0014(3) 0.0026(4)
Br3 0.0129(4) 0.0156(5) 0.0132(4) -0.0002(3) -0.0015(3) 0.0019(3)
Br4 0.0137(4) 0.0121(4) 0.0152(4) -0.0015(3) -0.0004(3) 0.0006(3)
Br1 0.0117(4) 0.0118(4) 0.0126(4) 0.0003(3) -0.0017(3) 0.0017(3)
O3 0.012(3) 0.011(3) 0.017(3) -0.003(3) 0.001(3) 0.007(3)
O12 0.009(3) 0.021(4) 0.018(3) 0.001(3) -0.002(3) -0.005(3)
O6 0.016(3) 0.015(3) 0.018(3) 0.002(3) -0.006(3) -0.003(3)
O8 0.011(3) 0.016(3) 0.023(3) -0.006(3) 0.002(3) 0.007(3)
O10 0.020(4) 0.017(4) 0.024(4) 0.001(3) -0.005(3) 0.004(3)
O1 0.014(3) 0.015(3) 0.024(3) -0.003(3) -0.004(3) -0.004(3)
O5 0.023(4) 0.031(4) 0.018(3) -0.001(3) 0.002(3) 0.009(3)
O4 0.021(4) 0.020(4) 0.021(3) 0.001(3) -0.003(3) -0.004(3)
N7 0.013(4) 0.009(4) 0.014(4) 0.001(3) -0.003(3) 0.004(3)
N10 0.012(4) 0.013(4) 0.018(4) -0.004(3) 0.001(3) 0.000(3)
O11 0.022(4) 0.042(5) 0.016(3) -0.002(3) 0.005(3) 0.010(3)
O2 0.024(4) 0.045(5) 0.014(3) 0.007(3) 0.005(3) 0.009(3)
N11 0.011(4) 0.019(4) 0.009(3) 0.000(3) 0.002(3) 0.004(3)
O7 0.008(3) 0.020(4) 0.032(4) -0.001(3) -0.001(3) -0.006(3)
N6 0.012(4) 0.017(4) 0.010(3) -0.001(3) -0.002(3) 0.000(3)
N12 0.018(4) 0.014(4) 0.010(3) 0.000(3) -0.001(3) -0.001(3)
N2 0.021(4) 0.004(4) 0.015(4) 0.004(3) -0.001(3) 0.003(3)
N1 0.013(4) 0.018(4) 0.012(4) -0.001(3) 0.001(3) 0.002(3)
N5 0.011(4) 0.023(4) 0.011(4) -0.001(3) 0.001(3) 0.004(3)
N9 0.011(4) 0.015(4) 0.016(4) -0.006(3) 0.003(3) -0.003(3)
O9 0.024(4) 0.032(4) 0.019(4) 0.006(3) -0.002(3) 0.006(3)
C1 0.007(4) 0.015(5) 0.013(4) -0.001(4) 0.000(3) 0.005(4)
C8 0.016(4) 0.011(3) 0.011(3) 0.003(3) -0.001(3) -0.008(3)
N8 0.017(4) 0.015(4) 0.010(3) 0.006(3) -0.003(3) 0.001(3)
N4 0.013(4) 0.017(4) 0.017(4) -0.001(3) 0.002(3) -0.002(3)
N3 0.006(4) 0.018(4) 0.015(4) -0.003(3) -0.002(3) 0.000(3)
C3 0.017(5) 0.008(4) 0.007(4) 0.002(3) -0.005(3) -0.007(4)
C7 0.022(5) 0.010(5) 0.011(4) -0.006(4) 0.001(4) 0.009(4)
C11 0.023(5) 0.020(5) 0.009(4) 0.004(4) -0.008(4) 0.002(4)
C5 0.017(5) 0.018(5) 0.009(4) 0.002(4) -0.006(4) 0.007(4)
C9 0.018(5) 0.011(5) 0.015(5) 0.002(4) 0.003(4) 0.007(4)
C6 0.013(5) 0.020(5) 0.012(4) -0.005(4) 0.007(4) -0.001(4)
C2 0.009(4) 0.013(5) 0.014(4) 0.004(4) -0.004(3) 0.004(3)
C10 0.022(5) 0.016(5) 0.013(4) -0.005(4) 0.003(4) 0.010(4)
C4 0.009(5) 0.021(5) 0.021(5) -0.008(4) -0.003(4) 0.000(4)
C12 0.019(5) 0.015(5) 0.012(4) -0.001(4) 0.006(4) 0.005(4)

loop_
_atom_type_symbol
_atom_type_description
_atom_type_scat_dispersion_real
_atom_type_scat_dispersion_imag
_atom_type_scat_source
C C 0.0033 0.0016 'International Tables Vol C Tables 4.2.6.8 and 6.1.1.4'
H H 0.0000 0.0000 'International Tables Vol C Tables 4.2.6.8 and 6.1.1.4'
N N 0.0061 0.0033 'International Tables Vol C Tables 4.2.6.8 and 6.1.1.4'
O O 0.0106 0.0060 'International Tables Vol C Tables 4.2.6.8 and 6.1.1.4'
Br Br -0.2901 2.4595 'International Tables Vol C Tables 4.2.6.8 and 6.1.1.4'
Re Re -1.0185 7.2310 'International Tables Vol C Tables 4.2.6.8 and 6.1.1.4'

loop_
_geom_angle_atom_site_label_1
_geom_angle_atom_site_label_2
_geom_angle_atom_site_label_3
_geom_angle
_geom_angle_site_symmetry_1
_geom_angle_site_symmetry_3
_geom_angle_publ_flag
C8 Re3 C7 89.4(4) . . ?
C8 Re3 C9 87.1(4) . . ?
C7 Re3 C9 85.9(4) . . ?
C8 Re3 N9 93.4(3) . . ?
C7 Re3 N9 176.2(3) . . ?
C9 Re3 N9 96.8(3) . . ?
C8 Re3 N7 93.7(3) . . ?
C7 Re3 N7 94.7(3) . . ?
C9 Re3 N7 179.0(3) . . ?
N9 Re3 N7 82.6(3) . . ?
C8 Re3 N8 175.4(3) . . ?
C7 Re3 N8 93.4(3) . . ?
C9 Re3 N8 96.7(3) . . ?
N9 Re3 N8 83.6(3) . . ?
N7 Re3 N8 82.4(2) . . ?
C3 Re1 C1 88.0(3) . . ?
C3 Re1 C2 87.7(3) . . ?
C1 Re1 C2 88.1(4) . . ?
C3 Re1 N1 175.6(3) . . ?
C1 Re1 N1 93.4(3) . . ?
C2 Re1 N1 96.6(3) . . ?
C3 Re1 N2 92.6(3) . . ?
C1 Re1 N2 94.0(3) . . ?
C2 Re1 N2 177.8(3) . . ?
N1 Re1 N2 83.1(3) . . ?
C3 Re1 N3 96.2(3) . . ?
C1 Re1 N3 175.5(3) . . ?
C2 Re1 N3 93.6(3) . . ?
N1 Re1 N3 82.3(3) . . ?
N2 Re1 N3 84.2(3) . . ?
C10 Re4 C12 89.1(4) . . ?
C10 Re4 C11 88.0(4) . . ?
C12 Re4 C11 88.0(4) . . ?
C10 Re4 N11 94.8(3) . . ?
C12 Re4 N11 96.6(3) . . ?
C11 Re4 N11 174.6(3) . . ?
C10 Re4 N10 96.4(3) . . ?
C12 Re4 N10 174.3(3) . . ?
C11 Re4 N10 93.7(3) . . ?
N11 Re4 N10 81.5(3) . . ?
C10 Re4 N12 178.8(4) . . ?
C12 Re4 N12 92.1(3) . . ?
C11 Re4 N12 91.9(3) . . ?
N11 Re4 N12 85.2(3) . . ?
N10 Re4 N12 82.4(3) . . ?
C6 Re2 C5 88.9(4) . . ?
C6 Re2 C4 89.9(4) . . ?
C5 Re2 C4 90.2(4) . . ?
C6 Re2 N6 93.8(3) . . ?
C5 Re2 N6 93.2(3) . . ?
C4 Re2 N6 175.0(3) . . ?
C6 Re2 N5 94.6(3) . . ?
C5 Re2 N5 175.5(3) . . ?
C4 Re2 N5 92.7(3) . . ?
N6 Re2 N5 83.7(3) . . ?
C6 Re2 N4 176.6(3) . . ?
C5 Re2 N4 92.7(3) . . ?
C4 Re2 N4 93.1(3) . . ?
N6 Re2 N4 83.1(3) . . ?
N5 Re2 N4 83.7(3) . . ?
O1 C1 Re1 178.0(7) . . ?
O8 C8 Re3 177.1(7) . . ?
O3 C3 Re1 178.1(7) . . ?
O7 C7 Re3 178.0(8) . . ?
O11 C11 Re4 177.8(8) . . ?
O5 C5 Re2 178.3(8) . . ?
O9 C9 Re3 174.8(8) . . ?
O6 C6 Re2 178.0(8) . . ?
O2 C2 Re1 176.1(8) . . ?
O10 C10 Re4 176.0(9) . . ?
O4 C4 Re2 178.4(8) . . ?
O12 C12 Re4 178.4(8) . . ?

loop_
_geom_bond_atom_site_label_1
_geom_bond_atom_site_label_2
_geom_bond_distance
_geom_bond_site_symmetry_2
_geom_bond_publ_flag
Re3 C8 1.899(9) . ?
Re3 C7 1.914(10) . ?
Re3 C9 1.935(9) . ?
Re3 N9 2.230(7) . ?
Re3 N7 2.230(7) . ?
Re3 N8 2.236(7) . ?
Re1 C3 1.899(9) . ?
Re1 C1 1.918(9) . ?
Re1 C2 1.924(8) . ?
Re1 N1 2.221(7) . ?
Re1 N2 2.223(7) . ?
Re1 N3 2.223(7) . ?
Re4 C10 1.893(9) . ?
Re4 C12 1.899(10) . ?
Re4 C11 1.917(10) . ?
Re4 N11 2.214(7) . ?
Re4 N10 2.218(7) . ?
Re4 N12 2.221(7) . ?
Re2 C6 1.906(9) . ?
Re2 C5 1.916(9) . ?
Re2 C4 1.926(10) . ?
Re2 N6 2.222(7) . ?
Re2 N5 2.235(7) . ?
Re2 N4 2.241(7) . ?
O3 C3 1.167(10) . ?
O12 C12 1.172(11) . ?
O6 C6 1.172(11) . ?
O8 C8 1.168(10) . ?
O10 C10 1.164(11) . ?
O1 C1 1.152(10) . ?
O5 C5 1.154(10) . ?
O4 C4 1.152(11) . ?
O11 C11 1.151(11) . ?
O2 C2 1.145(10) . ?
O7 C7 1.146(11) . ?
O9 C9 1.143(10) . ?
